data_2006469
loop_
_publ_author_name
'Thabet, H\'edi'
'Jouini, Amor'

_publ_section_title
;
 Sodium 1,6-Hexanediammonium Cyclotriphosphate Dihydrate
;
_journal_issue 9
_journal_name_full 'Acta Crystallographica Section C'
_journal_page_first 1182
_journal_page_last 1184
_journal_paper_doi 10.1107/S0108270197005623
_journal_volume 53
_journal_year 1997
_chemical_formula_iupac 'Na + , C6 H18 N2 2+ , P3 O9 3- , 2H2 O'
_chemical_formula_moiety 'C6 H22 N2 Na O11 P3'
_chemical_formula_structural 'Na NH3(CH2)6NH3 P3 O9,2H2O'
_chemical_formula_sum 'C6 H22 N2 Na O11 P3'
_chemical_formula_weight 414.16
_chemical_name_systematic
;
Sodium 1,6-diammoniumhexane cyclotriphosphate dihydrate
;
_space_group_IT_number 2
_symmetry_cell_setting triclinic
_symmetry_space_group_name_Hall '-P 1'
_symmetry_space_group_name_H-M 'P -1'
_audit_creation_method SHELXL
_cell_angle_alpha 94.170(10)
_cell_angle_beta 68.690(10)
_cell_angle_gamma 102.140(10)
_cell_formula_units_Z 2
_cell_length_a 8.6190(10)
_cell_length_b 13.9830(10)
_cell_length_c 7.3440(10)
_cell_measurement_reflns_used 25
_cell_measurement_temperature 293(2)
_cell_measurement_theta_max 14
_cell_measurement_theta_min 13
_cell_volume 806.13(17)
_computing_cell_refinement 'CAD4 Software'
_computing_data_collection 'CAD4 Software (Enraf-Nonius, 1989)'
_computing_data_reduction 'MolEN (Fair, 1990)'
_computing_publication_material SHELXL93
_computing_structure_refinement 'SHELXL93 (Sheldrick, 1993)'
_computing_structure_solution 'SHELXS86 (Sheldrick, 1990)'
_diffrn_ambient_temperature 293(2)
_diffrn_measurement_device 'CAD4 diffractometer'
_diffrn_measurement_method \w/2\q
_diffrn_radiation_monochromator graphite
_diffrn_radiation_source 'fine-focus sealed tube'
_diffrn_radiation_type MoK\a
_diffrn_radiation_wavelength 0.71069
_diffrn_reflns_av_R_equivalents 0.0097
_diffrn_reflns_av_sigmaI/netI 0.0202
_diffrn_reflns_limit_h_max 9
_diffrn_reflns_limit_h_min -10
_diffrn_reflns_limit_k_max 16
_diffrn_reflns_limit_k_min -16
_diffrn_reflns_limit_l_max 0
_diffrn_reflns_limit_l_min -8
_diffrn_reflns_number 3076
_diffrn_reflns_theta_max 25
_diffrn_reflns_theta_min 2.59
_diffrn_standards_decay_% 0.78%
_diffrn_standards_interval_time 120
_diffrn_standards_number 1
_exptl_absorpt_coefficient_mu 0.453
_exptl_absorpt_correction_type none
_exptl_crystal_colour colourless
_exptl_crystal_density_diffrn 1.706
_exptl_crystal_density_meas 1.697
_exptl_crystal_density_method 'pycnometry (toluene as pycnometric liquid)'
_exptl_crystal_description transparent
_exptl_crystal_F_000 432
_exptl_crystal_size_max 0.25
_exptl_crystal_size_mid 0.20
_exptl_crystal_size_min 0.18
_refine_diff_density_max 0.260
_refine_diff_density_min -0.290
_refine_ls_extinction_coef 0.0169(19)
_refine_ls_extinction_method SHELXL
_refine_ls_goodness_of_fit_all 1.050
_refine_ls_goodness_of_fit_obs 1.066
_refine_ls_hydrogen_treatment refall
_refine_ls_matrix_type full
_refine_ls_number_parameters 297
_refine_ls_number_reflns 2832
_refine_ls_number_restraints 0
_refine_ls_restrained_S_all 1.050
_refine_ls_restrained_S_obs 1.066
_refine_ls_R_factor_all 0.0357
_refine_ls_R_factor_obs .0259
_refine_ls_shift/esd_max -0.001
_refine_ls_shift/esd_mean 0.000
_refine_ls_structure_factor_coef Fsqd
_refine_ls_weighting_details 'w = 1/[\s^2^(Fo^2^)+(0.0431P)^2^+0.3320P] where P=(Fo^2^+2Fc^2^)/3'
_refine_ls_weighting_scheme calc
_refine_ls_wR_factor_all 0.0754
_refine_ls_wR_factor_obs .0696
_reflns_number_observed 2396
_reflns_number_total 2832
_reflns_observed_criterion >2sigma(I)
_cod_data_source_file du1172.cif
_cod_data_source_block CYCLOTRI
_cod_depositor_comments
;
The following automatic conversions were performed:

'_refine_ls_weighting_scheme' value 'calc w =
1/[\s^2^(Fo^2^)+(0.0431P)^2^+0.3320P] where P=(Fo^2^+2Fc^2^)/3' was
changed to 'calc'. New tag '_refine_ls_weighting_details' was
created. The value of the new tag was set to 'w =
1/[\s^2^(Fo^2^)+(0.0431P)^2^+0.3320P] where P=(Fo^2^+2Fc^2^)/3'.

Automatic conversion script
Id: cif_fix_values 3143 2015-03-26 13:38:13Z robertas 
;
_cod_original_cell_volume 806.19(13)
_cod_database_code 2006469

loop_
_symmetry_equiv_pos_as_xyz
'x, y, z'
'-x, -y, -z'

loop_
_atom_site_aniso_label
_atom_site_aniso_U_11
_atom_site_aniso_U_22
_atom_site_aniso_U_33
_atom_site_aniso_U_12
_atom_site_aniso_U_13
_atom_site_aniso_U_23
P1 .0187(3) .0229(3) .0210(3) .0064(2) -.0078(2) -.0038(2)
P2 .0221(3) .0180(3) .0229(3) -.0034(2) -.0078(2) .0016(2)
P3 .0153(2) .0174(2) .0203(3) .0023(2) -.0060(2) .0024(2)
Na .0252(4) .0263(4) .0291(4) .0025(3) -.0121(3) .0049(3)
OE11 .0296(8) .0262(7) .0411(8) .0112(6) -.0177(7) -.0021(6)
OE12 .0319(8) .0477(9) .0231(8) .0095(7) -.0092(6) -.0089(7)
OL12 .0206(7) .0226(7) .0222(7) .0005(5) -.0047(5) .0018(5)
OL13 .0181(7) .0209(7) .0238(7) .0037(5) -.0087(5) -.0030(5)
OE21 .0305(8) .0342(8) .0344(8) -.0032(6) -.0196(7) .0034(6)
OE22 .0420(9) .0185(7) .0398(9) -.0071(6) -.0090(7) .0022(6)
OL23 .0215(7) .0176(6) .0243(7) .0023(5) -.0047(6) -.0009(5)
OE31 .0229(7) .0256(7) .0263(7) .0017(6) -.0098(6) .0076(6)
OE32 .0180(7) .0295(7) .0291(7) .0065(6) -.0075(6) .0030(6)
OW1 .0422(10) .0262(9) .0319(10) -.0071(8) -.0001(8) -.0028(7)
OW2 .0265(9) .0478(10) .0311(9) .0080(8) -.0083(7) .0037(8)
N1 .0331(11) .0231(9) .0354(11) .0041(8) -.0185(9) -.0005(8)
N2 .0254(10) .0243(9) .0361(11) .0051(8) -.0148(8) -.0054(8)
C1 .0346(12) .0241(10) .0341(12) .0029(9) -.0176(10) .0032(9)
C2 .0311(12) .0267(11) .0341(12) .0081(9) -.0123(10) .0011(9)
C3 .0303(12) .0291(11) .0287(11) .0049(9) -.0117(9) .0027(9)
C4 .0291(12) .0315(12) .0362(12) .0044(9) -.0124(10) .0039(9)
C5 .0268(11) .0306(11) .0313(12) .0041(9) -.0104(9) .0012(9)
C6 .0313(12) .0294(11) .0320(12) .0050(9) -.0141(9) .0002(9)

loop_
_atom_site_label
_atom_site_fract_x
_atom_site_fract_y
_atom_site_fract_z
_atom_site_U_iso_or_equiv
_atom_site_thermal_displace_type
_atom_site_calc_flag
_atom_site_refinement_flags
_atom_site_occupancy
_atom_site_disorder_group
_atom_site_type_symbol
P1 .78599(6) .38092(4) .02905(7) .02052(15) Uani d . 1 . P
P2 .75518(6) .21307(3) -.21320(7) .02214(15) Uani d . 1 . P
P3 1.07298(6) .34943(3) -.30658(7) .01779(14) Uani d . 1 . P
Na .79030(10) .42711(5) -.45614(11) .0263(2) Uani d . 1 . Na
OE11 .7196(2) .44029(10) -.0755(2) .0300(3) Uani d . 1 . O
OE12 .7554(2) .39670(12) .2375(2) .0346(4) Uani d . 1 . O
OL12 .7148(2) .26663(9) -.0041(2) .0231(3) Uani d . 1 . O
OL13 .9871(2) .38691(9) -.0876(2) .0208(3) Uani d . 1 . O
OE21 .6861(2) .25810(11) -.3367(2) .0320(4) Uani d . 1 . O
OE22 .7058(2) .10699(10) -.1747(2) .0369(4) Uani d . 1 . O
OL23 .9599(2) .24126(9) -.2981(2) .0224(3) Uani d . 1 . O
OE31 1.0557(2) .40997(10) -.4520(2) .0247(3) Uani d . 1 . O
OE32 1.2459(2) .33605(10) -.3284(2) .0253(3) Uani d . 1 . O
OW1 .4558(3) .08052(13) -.7975(3) .0395(4) Uani d . 1 . O
OW2 .5651(2) .52488(13) -.3369(3) .0354(4) Uani d . 1 . O
N1 .3466(3) .36833(13) .0053(3) .0290(4) Uani d . 1 . N
N2 .4118(2) .17356(13) -.4461(3) .0278(4) Uani d . 1 . N
C1 .2851(3) .2749(2) .1196(3) .0297(5) Uani d . 1 . C
C2 1.1058(3) .2262(2) .1372(3) .0300(5) Uani d . 1 . C
C3 1.0519(3) .1265(2) -.7636(3) .0290(5) Uani d . 1 . C
C4 .8805(3) .0713(2) -.7644(4) .0321(5) Uani d . 1 . C
C5 .8255(3) -.0281(2) -.6616(3) .0297(5) Uani d . 1 . C
C6 .3389(3) .0840(2) -.3214(3) .0302(5) Uani d . 1 . C
H1W1 .408(4) .031(2) -.800(4) .052(9) Uiso d . 1 . H
H2W1 .530(4) .089(2) -.890(5) .049(9) Uiso d . 1 . H
H1W2 .467(5) .529(2) -.300(5) .063(10) Uiso d . 1 . H
H2W2 .605(6) .561(3) -.425(7) .101(15) Uiso d . 1 . H
H1N1 .290(4) .407(2) .075(4) .045(8) Uiso d . 1 . H
H2N1 .325(3) .3615(17) -.105(4) .033(6) Uiso d . 1 . H
H3N1 .466(4) .389(2) -.023(5) .066(9) Uiso d . 1 . H
H1N2 .506(4) .1990(19) -.427(4) .041(7) Uiso d . 1 . H
H2N2 .343(3) .2163(19) -.413(4) .038(7) Uiso d . 1 . H
H3N2 .434(3) .1561(19) -.568(4) .043(7) Uiso d . 1 . H
H1C1 .294(3) .2913(19) .243(4) .044(7) Uiso d . 1 . H
H2C1 .358(3) .2327(17) .048(4) .031(6) Uiso d . 1 . H
H1C2 1.097(3) .2154(17) .008(4) .032(6) Uiso d . 1 . H
H2C2 1.035(3) .2644(19) .204(4) .042(7) Uiso d . 1 . H
H1C3 1.136(3) .0863(17) -.830(4) .033(6) Uiso d . 1 . H
H2C3 1.052(3) .1344(17) -.629(4) .038(6) Uiso d . 1 . H
H1C4 .885(3) .0632(19) -.897(4) .048(7) Uiso d . 1 . H
H2C4 .796(3) .1107(18) -.700(4) .040(7) Uiso d . 1 . H
H1C5 .911(3) -.0655(17) -.720(3) .031(6) Uiso d . 1 . H
H2C5 .812(3) -.0156(17) -.529(4) .031(6) Uiso d . 1 . H
H1C6 .426(3) .0397(18) -.364(4) .038(6) Uiso d . 1 . H
H2C6 .321(4) .1043(19) -.186(4) .051(8) Uiso d . 1 . H

loop_
_atom_type_symbol
_atom_type_description
_atom_type_scat_dispersion_real
_atom_type_scat_dispersion_imag
_atom_type_scat_source
C C 0.0033 0.0016 'International Tables Vol C Tables 4.2.6.8 and 6.1.1.4'
H H 0.0000 0.0000 'International Tables Vol C Tables 4.2.6.8 and 6.1.1.4'
N N 0.0061 0.0033 'International Tables Vol C Tables 4.2.6.8 and 6.1.1.4'
O O 0.0106 0.0060 'International Tables Vol C Tables 4.2.6.8 and 6.1.1.4'
P P 0.1023 0.0942 'International Tables Vol C Tables 4.2.6.8 and 6.1.1.4'
Na Na 0.0362 0.0249 'International Tables Vol C Tables 4.2.6.8 and 6.1.1.4'

loop_
_geom_angle_atom_site_label_1
_geom_angle_atom_site_label_2
_geom_angle_atom_site_label_3
_geom_angle_site_symmetry_1
_geom_angle_site_symmetry_3
_geom_angle
_geom_angle_publ_flag
OE12 P1 OE11 . . 120.11(9) y
OE12 P1 OL13 . . 109.11(8) y
OE11 P1 OL13 . . 109.55(8) y
OE12 P1 OL12 . . 108.66(8) y
OE11 P1 OL12 . . 107.51(8) y
OL13 P1 OL12 . . 100.02(7) y
OE22 P2 OE21 . . 120.13(9) y
OE22 P2 OL12 . . 106.97(8) y
OE21 P2 OL12 . . 109.86(8) y
OE22 P2 OL23 . . 107.75(8) y
OE21 P2 OL23 . . 109.85(8) y
OL12 P2 OL23 . . 100.46(7) y
OE31 P3 OE32 . . 118.65(8) y
OE31 P3 OL13 . . 111.59(7) y
OE32 P3 OL13 . . 107.25(7) y
OE31 P3 OL23 . . 110.23(8) y
OE32 P3 OL23 . . 106.23(8) y
OL13 P3 OL23 . . 101.38(7) y
OE31 P3 Na . . 35.59(5) n
OE32 P3 Na . . 153.91(6) n
OL13 P3 Na . . 91.78(5) n
OL23 P3 Na . . 86.65(5) n
OE31 P3 Na . 2_764 34.47(5) n
OE32 P3 Na . 2_764 95.37(6) n
OL13 P3 Na . 2_764 98.51(5) n
OL23 P3 Na . 2_764 144.53(5) n
Na P3 Na . 2_764 63.57(2) n
OE31 Na OE12 . 1_554 115.11(6) y
OE31 Na OE31 . 2_764 81.04(5) y
OE12 Na OE31 1_554 2_764 92.49(6) y
OE31 Na OE21 . . 86.33(5) y
OE12 Na OE21 1_554 . 96.42(6) y
OE31 Na OE21 2_764 . 166.78(6) y
OE31 Na OW2 . . 144.96(6) y
OE12 Na OW2 1_554 . 93.05(6) y
OE31 Na OW2 2_764 . 77.13(6) y
OE21 Na OW2 . . 111.99(6) y
OE31 Na OE11 . . 81.75(5) y
OE12 Na OE11 1_554 . 161.02(6) y
OE31 Na OE11 2_764 . 99.05(5) y
OE21 Na OE11 . . 75.12(5) y
OW2 Na OE11 . . 75.08(5) y
OE31 Na P3 . . 21.35(3) n
OE12 Na P3 1_554 . 126.95(5) n
OE31 Na P3 2_764 . 98.13(4) n
OE21 Na P3 . . 68.70(4) n
OW2 Na P3 . . 139.99(5) n
OE11 Na P3 . . 66.39(4) n
OE31 Na P3 . 2_764 97.20(4) n
OE12 Na P3 1_554 2_764 74.25(4) n
OE31 Na P3 2_764 2_764 20.47(3) n
OE21 Na P3 . 2_764 170.67(5) n
OW2 Na P3 . 2_764 69.63(5) n
OE11 Na P3 . 2_764 113.87(4) n
P3 Na P3 . 2_764 116.43(2) n
OE31 Na Na . 2_764 40.82(4) n
OE12 Na Na 1_554 2_764 107.83(5) n
OE31 Na Na 2_764 2_764 40.23(4) n
OE21 Na Na . 2_764 127.04(5) n
OW2 Na Na . 2_764 112.82(6) n
OE11 Na Na . 2_764 90.59(4) n
P3 Na Na . 2_764 58.98(2) n
P3 Na Na 2_764 2_764 57.46(2) n
OE31 Na H2W2 . . 141.5(9) n
OE12 Na H2W2 1_554 . 83.3(10) n
OE31 Na H2W2 2_764 . 63.8(10) n
OE21 Na H2W2 . . 126.9(10) n
OW2 Na H2W2 . . 17.0(10) n
OE11 Na H2W2 . . 88.3(10) n
P3 Na H2W2 . . 146.9(9) n
P3 Na H2W2 2_764 . 53.5(10) n
Na Na H2W2 2_764 . 102.7(9) n
P1 OE11 Na . . 122.08(8) n
P1 OE12 Na . 1_556 163.80(10) n
P2 OL12 P1 . . 124.97(8) y
P3 OL13 P1 . . 126.01(8) y
P2 OE21 Na . . 123.64(8) n
P3 OL23 P2 . . 125.91(8) y
P3 OE31 Na . . 123.06(8) n
P3 OE31 Na . 2_764 125.06(8) n
Na OE31 Na . 2_764 98.96(5) n
P1 P2 P3 . . 60.12(2) y
P1 P3 P2 . . 59.88(2) y
P2 P1 P3 . . 60.00(2) y
H1W1 OW1 H2W1 . . 108(3) y
Na OW2 H1W2 . . 151.(2) n
Na OW2 H2W2 . . 95.(3) n
H1W2 OW2 H2W2 . . 102(4) y
C1 N1 H1N1 . . 105.0(19) n
C1 N1 H2N1 . . 111.7(16) n
H1N1 N1 H2N1 . . 107.(3) n
C1 N1 H3N1 . . 108.7(19) n
H1N1 N1 H3N1 . . 114.(3) n
H2N1 N1 H3N1 . . 110.(2) n
C6 N2 H1N2 . . 105.1(17) n
C6 N2 H2N2 . . 112.2(16) n
H1N2 N2 H2N2 . . 110.(2) n
C6 N2 H3N2 . . 108.6(17) n
H1N2 N2 H3N2 . . 110.(2) n
H2N2 N2 H3N2 . . 111.(2) n
N1 C1 C2 . 1_455 112.7(2) y
N1 C1 H1C1 . . 105.9(16) n
C2 C1 H1C1 1_455 . 111.8(16) n
N1 C1 H2C1 . . 105.8(14) n
C2 C1 H2C1 1_455 . 107.6(14) n
H1C1 C1 H2C1 . . 113.(2) n
C1 C2 C3 1_655 1_556 111.9(2) y
C1 C2 H1C2 1_655 . 110.6(14) n
C3 C2 H1C2 1_556 . 106.8(14) n
C1 C2 H2C2 1_655 . 109.4(17) n
C3 C2 H2C2 1_556 . 109.8(17) n
H1C2 C2 H2C2 . . 108.(2) n
C4 C3 C2 . 1_554 112.9(2) y
C4 C3 H1C3 . . 108.0(14) n
C2 C3 H1C3 1_554 . 109.8(14) n
C4 C3 H2C3 . . 110.9(14) n
C2 C3 H2C3 1_554 . 109.7(14) n
H1C3 C3 H2C3 . . 105.(2) n
C3 C4 C5 . . 112.7(2) y
C3 C4 H1C4 . . 109.2(16) n
C5 C4 H1C4 . . 110.3(16) n
C3 C4 H2C4 . . 108.7(15) n
C5 C4 H2C4 . . 109.1(15) n
H1C4 C4 H2C4 . . 107.(2) n
C6 C5 C4 2_654 . 111.2(2) y
C6 C5 H1C5 2_654 . 108.9(14) n
C4 C5 H1C5 . . 109.3(14) n
C6 C5 H2C5 2_654 . 110.4(14) n
C4 C5 H2C5 . . 106.9(14) n
H1C5 C5 H2C5 . . 110.(2) n
N2 C6 C5 . 2_654 112.9(2) y
N2 C6 H1C6 . . 108.1(14) n
C5 C6 H1C6 2_654 . 108.7(14) n
N2 C6 H2C6 . . 107.6(16) n
C5 C6 H2C6 2_654 . 110.5(16) n
H1C6 C6 H2C6 . . 109.(2) n

loop_
_geom_bond_atom_site_label_1
_geom_bond_atom_site_label_2
_geom_bond_site_symmetry_2
_geom_bond_distance
_geom_bond_publ_flag
P1 OE12 . 1.464(2) y
P1 OE11 . 1.490(2) y
P1 OL13 . 1.6170(10) y
P1 OL12 . 1.6210(10) y
P2 OE22 . 1.4730(10) y
P2 OE21 . 1.486(2) y
P2 OL12 . 1.6110(10) y
P2 OL23 . 1.6130(10) y
P3 OE31 . 1.4760(10) y
P3 OE32 . 1.4900(10) y
P3 OL13 . 1.6080(10) y
P3 OL23 . 1.6100(10) y
P1 P2 . 2.8670(10) y
P1 P3 . 2.8730(10) y
P2 P3 . 2.8700(10) y
P3 Na . 3.3990(10) y
P3 Na 2_764 3.4554(9) y
Na OE31 . 2.361(2) y
Na OE12 1_554 2.373(2) y
Na OE31 2_764 2.389(2) y
Na OE21 . 2.449(2) y
Na OW2 . 2.472(2) y
Na OE11 . 2.637(2) y
Na P3 2_764 3.4554(9) y
Na Na 2_764 3.611(2) y
Na H2W2 . 2.65(4) n
OE12 Na 1_556 2.373(2) n
OE31 Na 2_764 2.389(2) n
OW1 H1W1 . .74(3) n
OW1 H2W1 . .74(3) n
OW2 H1W2 . .80(3) n
OW2 H2W2 . .78(5) n
N1 C1 . 1.496(3) y
N1 H1N1 . .83(3) n
N1 H2N1 . .89(3) n
N1 H3N1 . .96(3) n
N2 C6 . 1.489(3) y
N2 H1N2 . .87(3) n
N2 H2N2 . .89(3) n
N2 H3N2 . .88(3) n
C1 C2 1_455 1.515(3) y
C1 H1C1 . .94(3) n
C1 H2C1 . .94(2) n
C2 C1 1_655 1.515(3) n
C2 C3 1_556 1.523(3) y
C2 H1C2 . .98(2) n
C2 H2C2 . .88(3) n
C3 C4 . 1.519(3) y
C3 C2 1_554 1.523(3) n
C3 H1C3 . .98(2) n
C3 H2C3 . .99(3) n
C4 C5 . 1.530(3) y
C4 H1C4 . .96(3) n
C4 H2C4 . .97(3) n
C5 C6 2_654 1.511(3) y
C5 H1C5 . .95(2) n
C5 H2C5 . .94(2) n
C6 C5 2_654 1.511(3) n
C6 H1C6 . 1.02(3) n
C6 H2C6 . .98(3) n
